data_7024273
loop_
_publ_author_name
'Kennedy, Stuart'
'Teat, Simon J.'
'Dalgarno, Scott J.'

_publ_section_title
;
 Versatile assembly of p-carboxylatocalix[4]arene-O-alkyl ethers.
;
_journal_issue 2
_journal_name_full 'Dalton transactions (Cambridge, England : 2003)'
_journal_page_first 384
_journal_page_last 387
_journal_paper_doi 10.1039/b914133b
_journal_volume 39
_journal_year 2010
_chemical_formula_moiety 'C48 H56 O8'
_chemical_formula_sum 'C48 H56 O8'
_chemical_formula_weight 760.93
_chemical_name_common 'Formyl OBut C4 Cone'
_chemical_name_systematic
;
?
;
_space_group_IT_number 14
_symmetry_cell_setting monoclinic
_symmetry_space_group_name_Hall '-P 2yn'
_symmetry_space_group_name_H-M 'P 1 21/n 1'
_atom_sites_solution_hydrogens geom
_atom_sites_solution_primary direct
_atom_sites_solution_secondary difmap
_audit_creation_method SHELXL-97
_cell_angle_alpha 90.00
_cell_angle_beta 98.274(4)
_cell_angle_gamma 90.00
_cell_formula_units_Z 4
_cell_length_a 14.2378(16)
_cell_length_b 16.961(2)
_cell_length_c 17.5080(18)
_cell_measurement_temperature 100(2)
_cell_volume 4184.0(8)
_computing_cell_refinement 'SAINT (Bruker, 1998)'
_computing_data_collection 'Apex II'
_computing_data_reduction 'SAINT (Bruker, 1998)'
_computing_molecular_graphics 'XSeed (Barbour, 2001)'
_computing_publication_material 'local program'
_computing_structure_refinement 'SHELXL-97 (Sheldrick, 1997)'
_computing_structure_solution 'SHELXS-97 (Sheldrick, 1990)'
_diffrn_ambient_temperature 100(2)
_diffrn_measured_fraction_theta_full 0.990
_diffrn_measured_fraction_theta_max 0.990
_diffrn_measurement_device_type 'Bruker Nonius X8 Apex 2'
_diffrn_measurement_method "'phi and omega scans'"
_diffrn_radiation_monochromator graphite
_diffrn_radiation_source 'fine-focus sealed tube'
_diffrn_radiation_type MoK\a
_diffrn_radiation_wavelength 0.71073
_diffrn_reflns_av_R_equivalents 0.0571
_diffrn_reflns_av_sigmaI/netI 0.0372
_diffrn_reflns_limit_h_max 13
_diffrn_reflns_limit_h_min -14
_diffrn_reflns_limit_k_max 16
_diffrn_reflns_limit_k_min -16
_diffrn_reflns_limit_l_max 17
_diffrn_reflns_limit_l_min -16
_diffrn_reflns_number 20848
_diffrn_reflns_theta_full 20.73
_diffrn_reflns_theta_max 20.73
_diffrn_reflns_theta_min 2.32
_exptl_absorpt_coefficient_mu 0.081
_exptl_absorpt_correction_T_max 0.9919
_exptl_absorpt_correction_T_min 0.9683
_exptl_absorpt_correction_type multi-scan
_exptl_absorpt_process_details Bruker-SADABS
_exptl_crystal_colour Colourless
_exptl_crystal_density_diffrn 1.208
_exptl_crystal_density_method 'not measured'
_exptl_crystal_description Block
_exptl_crystal_F_000 1632
_exptl_crystal_size_max 0.40
_exptl_crystal_size_mid 0.30
_exptl_crystal_size_min 0.10
_refine_diff_density_max 1.197
_refine_diff_density_min -0.597
_refine_diff_density_rms 0.054
_refine_ls_extinction_method none
_refine_ls_goodness_of_fit_ref 1.059
_refine_ls_hydrogen_treatment constr
_refine_ls_matrix_type full
_refine_ls_number_parameters 527
_refine_ls_number_reflns 4279
_refine_ls_number_restraints 49
_refine_ls_restrained_S_all 1.080
_refine_ls_R_factor_all 0.0701
_refine_ls_R_factor_gt 0.0564
_refine_ls_shift/su_max 0.000
_refine_ls_shift/su_mean 0.000
_refine_ls_structure_factor_coef Fsqd
_refine_ls_weighting_details 'calc w=1/[\s^2^(Fo^2^)+(0.0906P)^2^+5.2526P] where P=(Fo^2^+2Fc^2^)/3'
_refine_ls_weighting_scheme calc
_refine_ls_wR_factor_gt 0.1529
_refine_ls_wR_factor_ref 0.1653
_reflns_number_gt 3442
_reflns_number_total 4279
_reflns_threshold_expression >2sigma(I)
_cod_data_source_file b914133b.txt
_cod_data_source_block FormylButCalix4
_cod_original_sg_symbol_H-M P21/n
_cod_database_code 7024273

loop_
_symmetry_equiv_pos_as_xyz
'x, y, z'
'-x+1/2, y+1/2, -z+1/2'
'-x, -y, -z'
'x-1/2, -y-1/2, z-1/2'

loop_
_atom_site_label
_atom_site_type_symbol
_atom_site_fract_x
_atom_site_fract_y
_atom_site_fract_z
_atom_site_U_iso_or_equiv
_atom_site_adp_type
_atom_site_occupancy
_atom_site_symmetry_multiplicity
_atom_site_calc_flag
_atom_site_refinement_flags
_atom_site_disorder_assembly
_atom_site_disorder_group
O1 O 0.58415(17) 0.89472(14) 0.42430(13) 0.0271(7) Uani 1 1 d . . .
C1 C 0.4872(3) 0.8862(2) 0.40330(19) 0.0221(9) Uani 1 1 d . . .
O2 O 0.56090(16) 0.88782(13) 0.23499(13) 0.0227(6) Uani 1 1 d . . .
C2 C 0.4429(3) 0.8202(2) 0.43012(19) 0.0230(9) Uani 1 1 d . . .
O3 O 0.57523(17) 0.71030(14) 0.15041(13) 0.0262(7) Uani 1 1 d . . .
C3 C 0.3451(3) 0.8132(2) 0.4090(2) 0.0277(10) Uani 1 1 d . . .
H3 H 0.3130 0.7692 0.4266 0.033 Uiso 1 1 calc R . .
O4 O 0.55229(16) 0.72251(13) 0.33337(13) 0.0226(6) Uani 1 1 d . . .
C4 C 0.2934(3) 0.8694(2) 0.3625(2) 0.0278(10) Uani 1 1 d . . .
O5 O 0.1390(2) 0.90944(19) 0.30628(19) 0.0563(9) Uani 1 1 d . . .
C5 C 0.3413(3) 0.9328(2) 0.3349(2) 0.0263(10) Uani 1 1 d . . .
H5 H 0.3065 0.9704 0.3019 0.032 Uiso 1 1 calc R . .
O6 O 0.3068(8) 1.1676(10) 0.0817(10) 0.074(5) Uani 0.20 1 d PDU A 1
C6 C 0.4379(3) 0.9422(2) 0.3543(2) 0.0233(9) Uani 1 1 d . . .
O7 O 0.3020(2) 1.1179(2) 0.0037(2) 0.0444(10) Uani 0.80 1 d PDU B 2
C7 C 0.4878(3) 1.0103(2) 0.3219(2) 0.0276(10) Uani 1 1 d . . .
H7A H 0.5567 1.0075 0.3408 0.033 Uiso 1 1 calc R . .
H7B H 0.4635 1.0606 0.3399 0.033 Uiso 1 1 calc R . .
O8 O 0.1335(2) 0.70193(18) 0.17997(18) 0.0494(8) Uani 1 1 d . . .
C8 C 0.4718(2) 1.0080(2) 0.2345(2) 0.0243(9) Uani 1 1 d D . .
O9 O 0.3329(2) 0.4249(2) 0.4435(2) 0.0651(10) Uani 1 1 d . . .
C9 C 0.4171(2) 1.0645(2) 0.1916(2) 0.0280(10) Uani 1 1 d D . .
H9 H 0.3980 1.1103 0.2167 0.034 Uiso 1 1 calc R . .
C10 C 0.38968(19) 1.0555(2) 0.1127(2) 0.0278(10) Uani 1 1 d D . .
C11 C 0.4165(2) 0.9877(2) 0.0762(2) 0.0258(10) Uani 1 1 d D . .
H11 H 0.3966 0.9811 0.0225 0.031 Uiso 1 1 calc R . .
C12 C 0.4714(2) 0.9300(2) 0.1164(2) 0.0213(9) Uani 1 1 d D . .
C13 C 0.5023(2) 0.9434(2) 0.1953(2) 0.0208(9) Uani 1 1 d D . .
C14 C 0.4894(3) 0.8506(2) 0.0823(2) 0.0237(9) Uani 1 1 d . . .
H14A H 0.5581 0.8386 0.0922 0.028 Uiso 1 1 calc R . .
H14B H 0.4698 0.8521 0.0257 0.028 Uiso 1 1 calc R . .
C15 C 0.4344(3) 0.7867(2) 0.11733(18) 0.0199(9) Uani 1 1 d . . .
C16 C 0.3383(3) 0.7951(2) 0.1201(2) 0.0239(9) Uani 1 1 d . . .
H16 H 0.3061 0.8399 0.0967 0.029 Uiso 1 1 calc R . .
C17 C 0.2876(3) 0.7398(2) 0.1564(2) 0.0244(9) Uani 1 1 d . . .
C18 C 0.3354(3) 0.6749(2) 0.1927(2) 0.0249(10) Uani 1 1 d . . .
H18 H 0.3013 0.6376 0.2185 0.030 Uiso 1 1 calc R . .
C19 C 0.4309(3) 0.6640(2) 0.1918(2) 0.0232(9) Uani 1 1 d . . .
C20 C 0.4790(3) 0.7196(2) 0.15191(19) 0.0224(9) Uani 1 1 d . . .
C21 C 0.4818(3) 0.5946(2) 0.2345(2) 0.0282(10) Uani 1 1 d . . .
H21A H 0.4545 0.5447 0.2119 0.034 Uiso 1 1 calc R . .
H21B H 0.5499 0.5959 0.2284 0.034 Uiso 1 1 calc R . .
C22 C 0.4721(3) 0.5977(2) 0.3193(2) 0.0254(10) Uani 1 1 d . . .
C23 C 0.4242(3) 0.5390(2) 0.3546(2) 0.0316(10) Uani 1 1 d . . .
H23 H 0.4038 0.4926 0.3265 0.038 Uiso 1 1 calc R . .
C24 C 0.4060(3) 0.5476(2) 0.4300(2) 0.0308(10) Uani 1 1 d . . .
C25 C 0.4312(3) 0.6166(2) 0.4701(2) 0.0315(10) Uani 1 1 d . . .
H25 H 0.4156 0.6229 0.5207 0.038 Uiso 1 1 calc R . .
C26 C 0.4784(3) 0.6765(2) 0.4379(2) 0.0247(9) Uani 1 1 d . . .
C27 C 0.5032(2) 0.6637(2) 0.3641(2) 0.0218(9) Uani 1 1 d . . .
C28 C 0.4988(3) 0.7553(2) 0.4763(2) 0.0270(10) Uani 1 1 d . . .
H28A H 0.5676 0.7667 0.4807 0.032 Uiso 1 1 calc R . .
H28B H 0.4814 0.7536 0.5291 0.032 Uiso 1 1 calc R . .
C29 C 0.6486(3) 0.7047(2) 0.3269(2) 0.0284(10) Uani 1 1 d . . .
H29A H 0.6690 0.7378 0.2857 0.034 Uiso 1 1 calc R . .
H29B H 0.6530 0.6489 0.3113 0.034 Uiso 1 1 calc R . .
C30 C 0.7150(3) 0.7181(2) 0.4001(2) 0.0301(10) Uani 1 1 d . . .
H30A H 0.6962 0.6837 0.4410 0.036 Uiso 1 1 calc R . .
H30B H 0.7096 0.7735 0.4166 0.036 Uiso 1 1 calc R . .
C31 C 0.8185(3) 0.7009(2) 0.3910(2) 0.0366(11) Uani 1 1 d . . .
H31A H 0.8364 0.7340 0.3488 0.044 Uiso 1 1 calc R . .
H31B H 0.8597 0.7161 0.4392 0.044 Uiso 1 1 calc R . .
C32 C 0.8366(3) 0.6152(3) 0.3736(3) 0.0463(12) Uani 1 1 d . . .
H32A H 0.8117 0.5816 0.4115 0.069 Uiso 1 1 calc R . .
H32B H 0.9051 0.6064 0.3763 0.069 Uiso 1 1 calc R . .
H32C H 0.8049 0.6022 0.3217 0.069 Uiso 1 1 calc R . .
C33 C 0.5982(3) 0.6717(2) 0.0820(2) 0.0311(10) Uani 1 1 d . . .
H33A H 0.5582 0.6929 0.0356 0.037 Uiso 1 1 calc R . .
H33B H 0.5863 0.6144 0.0848 0.037 Uiso 1 1 calc R . .
C34 C 0.7002(3) 0.6865(2) 0.0773(2) 0.0314(10) Uani 1 1 d . . .
H34A H 0.7093 0.7438 0.0701 0.038 Uiso 1 1 calc R . .
H34B H 0.7170 0.6593 0.0311 0.038 Uiso 1 1 calc R . .
C35 C 0.7681(3) 0.6596(2) 0.1473(2) 0.0326(10) Uani 1 1 d . . .
H35A H 0.7499 0.6847 0.1940 0.039 Uiso 1 1 calc R . .
H35B H 0.7621 0.6018 0.1530 0.039 Uiso 1 1 calc R . .
C36 C 0.8706(3) 0.6794(3) 0.1419(3) 0.0479(12) Uani 1 1 d . . .
H36A H 0.8904 0.6521 0.0976 0.072 Uiso 1 1 calc R . .
H36B H 0.9108 0.6626 0.1893 0.072 Uiso 1 1 calc R . .
H36C H 0.8770 0.7365 0.1354 0.072 Uiso 1 1 calc R . .
C37 C 0.6580(3) 0.9127(2) 0.2572(2) 0.0322(10) Uani 1 1 d . . .
H37A H 0.6860 0.8824 0.3032 0.039 Uiso 1 1 calc R . .
H37B H 0.6586 0.9692 0.2718 0.039 Uiso 1 1 calc R . .
C38 C 0.7177(3) 0.9017(3) 0.1948(3) 0.0410(11) Uani 1 1 d . . .
H38A H 0.6878 0.9300 0.1481 0.049 Uiso 1 1 calc R . .
H38B H 0.7191 0.8449 0.1819 0.049 Uiso 1 1 calc R . .
C39 C 0.8196(4) 0.9310(3) 0.2161(4) 0.0749(18) Uani 1 1 d . . .
H39A H 0.8491 0.9330 0.1682 0.090 Uiso 1 1 calc R . .
H39B H 0.8171 0.9858 0.2352 0.090 Uiso 1 1 calc R . .
C40 C 0.8779(5) 0.8891(4) 0.2694(4) 0.094(2) Uani 1 1 d . . .
H40A H 0.8565 0.8944 0.3199 0.141 Uiso 1 1 calc R . .
H40B H 0.9429 0.9092 0.2725 0.141 Uiso 1 1 calc R . .
H40C H 0.8765 0.8334 0.2544 0.141 Uiso 1 1 calc R . .
C41 C 0.6096(3) 0.9308(2) 0.4994(2) 0.0362(11) Uani 1 1 d . . .
H41A H 0.5739 0.9056 0.5373 0.043 Uiso 1 1 calc R . .
H41B H 0.5933 0.9876 0.4966 0.043 Uiso 1 1 calc R . .
C42 C 0.7138(3) 0.9208(2) 0.5241(2) 0.0333(10) Uani 1 1 d . . .
H42A H 0.7289 0.8638 0.5248 0.040 Uiso 1 1 calc R . .
H42B H 0.7300 0.9408 0.5775 0.040 Uiso 1 1 calc R . .
C43 C 0.7750(3) 0.9618(3) 0.4738(3) 0.0454(12) Uani 1 1 d . . .
H43A H 0.7624 1.0192 0.4747 0.054 Uiso 1 1 calc R . .
H43B H 0.7577 0.9434 0.4200 0.054 Uiso 1 1 calc R . .
C44 C 0.8804(3) 0.9473(3) 0.4993(3) 0.0647(15) Uani 1 1 d . . .
H44A H 0.8998 0.9720 0.5497 0.097 Uiso 1 1 calc R . .
H44B H 0.9168 0.9701 0.4613 0.097 Uiso 1 1 calc R . .
H44C H 0.8923 0.8904 0.5033 0.097 Uiso 1 1 calc R . .
C45 C 0.1906(3) 0.8618(3) 0.3427(2) 0.0387(11) Uani 1 1 d . . .
H45 H 0.1620 0.8157 0.3598 0.046 Uiso 1 1 calc R . .
C46 C 0.3327(3) 1.1184(3) 0.0715(4) 0.0368(17) Uani 0.80 1 d PDU B 2
H46 H 0.3189 1.1632 0.1006 0.044 Uiso 0.80 1 calc PR B 2
C47 C 0.1855(3) 0.7496(3) 0.1556(2) 0.0352(11) Uani 1 1 d . B .
H47 H 0.1575 0.7971 0.1343 0.042 Uiso 1 1 calc R . .
C48 C 0.3571(3) 0.4860(3) 0.4711(3) 0.0523(14) Uani 1 1 d . B .
H48 H 0.3452 0.4969 0.5221 0.063 Uiso 1 1 calc R . .
C46A C 0.3332(6) 1.1068(10) 0.0570(12) 0.042(5) Uani 0.20 1 d PDU A 1
H46A H 0.3181 1.0927 0.0041 0.050 Uiso 0.20 1 calc PR A 1

loop_
_atom_site_aniso_label
_atom_site_aniso_U_11
_atom_site_aniso_U_22
_atom_site_aniso_U_33
_atom_site_aniso_U_23
_atom_site_aniso_U_13
_atom_site_aniso_U_12
O1 0.0281(17) 0.0324(15) 0.0199(14) -0.0086(12) 0.0006(11) 0.0009(12)
C1 0.021(2) 0.030(2) 0.016(2) -0.0105(19) 0.0047(17) 0.0010(19)
O2 0.0239(15) 0.0205(14) 0.0226(14) -0.0007(11) -0.0002(11) -0.0004(12)
C2 0.025(2) 0.030(2) 0.015(2) -0.0053(17) 0.0057(17) 0.0046(19)
O3 0.0258(17) 0.0317(15) 0.0210(14) -0.0081(12) 0.0026(11) 0.0034(12)
C3 0.033(3) 0.029(2) 0.023(2) -0.0010(19) 0.0093(19) 0.0014(19)
O4 0.0256(16) 0.0220(15) 0.0209(14) 0.0002(11) 0.0053(11) -0.0023(12)
C4 0.029(2) 0.028(2) 0.026(2) -0.0005(19) 0.0038(19) 0.007(2)
O5 0.0337(19) 0.058(2) 0.075(2) 0.0227(19) -0.0025(17) 0.0075(17)
C5 0.033(3) 0.022(2) 0.023(2) -0.0028(18) 0.0018(19) 0.0077(19)
O6 0.080(9) 0.076(9) 0.058(9) -0.020(8) -0.014(8) 0.051(8)
C6 0.030(3) 0.022(2) 0.017(2) -0.0073(18) 0.0032(18) 0.0040(18)
O7 0.041(2) 0.052(2) 0.040(2) 0.018(2) 0.0042(19) 0.0063(19)
C7 0.032(2) 0.022(2) 0.028(2) -0.0065(18) 0.0015(18) 0.0001(18)
O8 0.0317(18) 0.053(2) 0.064(2) 0.0236(17) 0.0067(15) -0.0067(16)
C8 0.026(2) 0.020(2) 0.026(2) -0.0016(19) 0.0013(18) -0.0007(19)
O9 0.056(2) 0.069(3) 0.068(2) 0.009(2) 0.0016(18) -0.0058(19)
C9 0.027(2) 0.020(2) 0.037(3) -0.0026(19) 0.0070(19) -0.0016(18)
C10 0.025(2) 0.025(2) 0.032(3) 0.006(2) 0.0007(19) -0.0011(19)
C11 0.024(2) 0.034(3) 0.019(2) 0.003(2) 0.0040(17) -0.006(2)
C12 0.020(2) 0.024(2) 0.020(2) 0.0014(18) 0.0052(17) -0.0051(17)
C13 0.019(2) 0.018(2) 0.025(2) 0.0038(18) 0.0025(17) -0.0044(17)
C14 0.025(2) 0.031(2) 0.015(2) -0.0009(17) 0.0010(16) -0.0015(18)
C15 0.023(2) 0.024(2) 0.013(2) -0.0067(17) 0.0010(16) -0.0008(18)
C16 0.027(3) 0.020(2) 0.022(2) -0.0013(17) -0.0019(18) -0.0008(18)
C17 0.024(2) 0.024(2) 0.024(2) -0.0019(18) -0.0021(18) -0.0055(19)
C18 0.028(3) 0.022(2) 0.024(2) -0.0010(18) 0.0012(18) -0.0070(18)
C19 0.030(3) 0.018(2) 0.019(2) -0.0048(17) -0.0022(18) -0.0036(18)
C20 0.021(2) 0.030(2) 0.015(2) -0.0124(18) -0.0017(17) 0.0017(19)
C21 0.035(2) 0.020(2) 0.028(2) -0.0050(18) -0.0011(18) -0.0022(18)
C22 0.025(2) 0.020(2) 0.029(2) 0.0048(19) -0.0006(18) 0.0024(18)
C23 0.026(2) 0.024(2) 0.043(3) 0.001(2) -0.001(2) 0.0044(19)
C24 0.028(2) 0.025(3) 0.042(3) 0.014(2) 0.0109(19) -0.0023(19)
C25 0.031(2) 0.034(3) 0.030(2) 0.009(2) 0.0088(19) 0.009(2)
C26 0.023(2) 0.029(2) 0.022(2) 0.0067(19) 0.0010(17) 0.0072(18)
C27 0.019(2) 0.022(2) 0.023(2) 0.0046(19) -0.0012(17) 0.0020(18)
C28 0.032(2) 0.032(2) 0.017(2) 0.0005(18) 0.0064(17) 0.0064(19)
C29 0.029(3) 0.026(2) 0.032(2) -0.0034(18) 0.0081(19) -0.0007(18)
C30 0.035(3) 0.027(2) 0.027(2) -0.0021(18) 0.0034(19) 0.0047(18)
C31 0.032(3) 0.048(3) 0.028(2) 0.000(2) -0.0025(19) 0.004(2)
C32 0.041(3) 0.058(3) 0.039(3) 0.001(2) 0.001(2) 0.015(2)
C33 0.040(3) 0.033(2) 0.021(2) -0.0099(19) 0.0078(18) 0.0039(19)
C34 0.042(3) 0.029(2) 0.025(2) -0.0015(18) 0.0133(19) 0.0043(19)
C35 0.035(3) 0.031(2) 0.034(2) 0.0020(19) 0.014(2) 0.0065(19)
C36 0.039(3) 0.055(3) 0.053(3) 0.006(2) 0.018(2) 0.010(2)
C37 0.030(3) 0.027(2) 0.037(2) -0.0002(19) -0.002(2) 0.0031(19)
C38 0.032(3) 0.033(3) 0.058(3) -0.007(2) 0.005(2) 0.000(2)
C39 0.040(3) 0.050(3) 0.128(5) -0.020(4) -0.011(3) -0.001(3)
C40 0.089(5) 0.084(5) 0.107(5) 0.005(4) 0.007(4) -0.018(4)
C41 0.039(3) 0.041(3) 0.026(2) -0.016(2) -0.0040(19) 0.005(2)
C42 0.038(3) 0.032(2) 0.027(2) -0.0078(19) -0.004(2) 0.007(2)
C43 0.045(3) 0.036(3) 0.049(3) 0.008(2) -0.014(2) -0.008(2)
C44 0.039(3) 0.083(4) 0.066(3) 0.026(3) -0.012(3) -0.019(3)
C45 0.032(3) 0.039(3) 0.045(3) 0.009(2) 0.003(2) 0.004(2)
C46 0.032(3) 0.035(4) 0.043(3) -0.006(3) 0.002(3) 0.006(3)
C47 0.033(3) 0.033(3) 0.039(3) 0.011(2) 0.003(2) -0.005(2)
C48 0.055(3) 0.022(3) 0.071(4) -0.008(3) -0.019(3) 0.007(2)
C46A 0.047(8) 0.032(8) 0.044(9) -0.002(8) -0.002(8) -0.002(7)

loop_
_atom_type_symbol
_atom_type_description
_atom_type_scat_dispersion_real
_atom_type_scat_dispersion_imag
_atom_type_scat_source
C C 0.0033 0.0016 'International Tables Vol C Tables 4.2.6.8 and 6.1.1.4'
H H 0.0000 0.0000 'International Tables Vol C Tables 4.2.6.8 and 6.1.1.4'
O O 0.0106 0.0060 'International Tables Vol C Tables 4.2.6.8 and 6.1.1.4'

loop_
_geom_angle_atom_site_label_1
_geom_angle_atom_site_label_2
_geom_angle_atom_site_label_3
_geom_angle
C1 O1 C41 113.3(3)
O1 C1 C6 119.0(3)
O1 C1 C2 118.4(3)
C6 C1 C2 122.5(3)
C13 O2 C37 115.0(3)
C3 C2 C1 117.4(3)
C3 C2 C28 120.4(3)
C1 C2 C28 122.1(3)
C20 O3 C33 114.2(3)
C4 C3 C2 121.5(4)
C27 O4 C29 115.4(3)
C3 C4 C5 119.0(4)
C3 C4 C45 120.4(4)
C5 C4 C45 120.6(3)
C6 C5 C4 121.5(3)
C5 C6 C1 118.0(3)
C5 C6 C7 120.2(3)
C1 C6 C7 121.9(3)
C6 C7 C8 110.5(3)
C9 C8 C13 117.9(3)
C9 C8 C7 121.4(3)
C13 C8 C7 120.3(3)
C8 C9 C10 121.2(3)
C9 C10 C11 119.3(3)
C9 C10 C46A 130.4(10)
C11 C10 C46A 110.3(10)
C9 C10 C46 117.8(4)
C11 C10 C46 122.9(4)
C46A C10 C46 12.7(10)
C12 C11 C10 121.5(3)
C11 C12 C13 117.4(3)
C11 C12 C14 123.1(3)
C13 C12 C14 119.1(3)
O2 C13 C8 119.9(3)
O2 C13 C12 117.7(3)
C8 C13 C12 122.3(3)
C12 C14 C15 110.5(3)
C16 C15 C20 117.3(3)
C16 C15 C14 120.7(3)
C20 C15 C14 121.9(3)
C15 C16 C17 121.8(3)
C16 C17 C18 119.1(3)
C16 C17 C47 119.9(3)
C18 C17 C47 120.9(3)
C19 C18 C17 121.3(3)
C18 C19 C20 117.9(3)
C18 C19 C21 120.1(3)
C20 C19 C21 122.1(3)
O3 C20 C15 118.3(3)
O3 C20 C19 119.1(3)
C15 C20 C19 122.5(3)
C22 C21 C19 110.6(3)
C23 C22 C27 117.1(3)
C23 C22 C21 121.9(3)
C27 C22 C21 120.7(3)
C24 C23 C22 121.0(4)
C25 C24 C23 120.0(3)
C25 C24 C48 116.8(4)
C23 C24 C48 123.2(4)
C26 C25 C24 121.4(4)
C25 C26 C27 117.6(3)
C25 C26 C28 123.0(3)
C27 C26 C28 119.4(3)
O4 C27 C22 120.0(3)
O4 C27 C26 117.2(3)
C22 C27 C26 122.5(3)
C26 C28 C2 110.7(3)
O4 C29 C30 113.4(3)
C29 C30 C31 112.4(3)
C32 C31 C30 113.4(4)
O3 C33 C34 108.0(3)
C33 C34 C35 114.7(3)
C36 C35 C34 113.0(3)
O2 C37 C38 113.0(3)
C37 C38 C39 113.7(4)
C40 C39 C38 117.5(5)
O1 C41 C42 108.8(3)
C41 C42 C43 114.5(3)
C42 C43 C44 112.6(4)
O5 C45 C4 125.3(4)
O7 C46 C10 125.1(6)
O8 C47 C17 125.1(4)
O9 C48 C24 123.2(5)
O6 C46A C10 116.3(19)

loop_
_geom_bond_atom_site_label_1
_geom_bond_atom_site_label_2
_geom_bond_distance
O1 C1 1.384(4)
O1 C41 1.448(4)
C1 C6 1.399(5)
C1 C2 1.398(5)
O2 C13 1.378(4)
O2 C37 1.444(4)
C2 C3 1.394(5)
C2 C28 1.522(5)
O3 C20 1.383(4)
O3 C33 1.443(4)
C3 C4 1.392(5)
O4 C27 1.371(4)
O4 C29 1.425(4)
C4 C5 1.397(5)
C4 C45 1.459(6)
O5 C45 1.211(5)
C5 C6 1.377(5)
O6 C46A 1.200(11)
C6 C7 1.510(5)
O7 C46 1.205(6)
C7 C8 1.514(5)
O8 C47 1.214(5)
C8 C9 1.386(5)
C8 C13 1.395(5)
O9 C48 1.174(5)
C9 C10 1.389(5)
C10 C11 1.395(5)
C10 C46A 1.459(11)
C10 C46 1.466(6)
C11 C12 1.381(5)
C12 C13 1.406(5)
C12 C14 1.510(5)
C14 C15 1.519(5)
C15 C16 1.383(5)
C15 C20 1.398(5)
C16 C17 1.393(5)
C17 C18 1.398(5)
C17 C47 1.461(6)
C18 C19 1.375(5)
C19 C20 1.408(5)
C19 C21 1.520(5)
C21 C22 1.512(5)
C22 C23 1.400(5)
C22 C27 1.402(5)
C23 C24 1.390(6)
C24 C25 1.384(6)
C24 C48 1.495(6)
C25 C26 1.383(5)
C26 C27 1.405(5)
C26 C28 1.505(5)
C29 C30 1.495(5)
C30 C31 1.532(6)
C31 C32 1.515(6)
C33 C34 1.488(6)
C34 C35 1.517(5)
C35 C36 1.514(6)
C37 C38 1.489(6)
C38 C39 1.529(6)
C39 C40 1.358(8)
C41 C42 1.495(6)
C42 C43 1.496(6)
C43 C44 1.523(6)
